data_2225091
loop_
_publ_author_name
'Shibahara, Takashi'
'Takahashi, Masayuki'
'Maekawa, Atsushi'
'Takagi, Hideaki'

_publ_section_title
;
 2,4-Dichloro-6-(8-quinolylaminomethylene)cyclohexa-2,4-dien-1-one
 methanol solvate
;
_journal_coeditor_code PV2250
_journal_issue 2
_journal_name_full 'Acta Crystallographica Section E'
_journal_page_first o429
_journal_paper_doi 10.1107/S1600536810002345
_journal_volume 66
_journal_year 2010
_chemical_formula_iupac 'C16 H10 Cl2 N2 O, C H4 O'
_chemical_formula_moiety 'C16 H10 Cl2 N2 O, C H4 O'
_chemical_formula_sum 'C17 H14 Cl2 N2 O2'
_chemical_formula_weight 349.22
_chemical_name_systematic
;
2,4-Dichloro-6-(8-quinolylaminomethylene)cyclohexa-2,4-dien-1-one
methanol solvate
;
_space_group_IT_number 2
_symmetry_cell_setting triclinic
_symmetry_space_group_name_Hall '-P 1'
_symmetry_space_group_name_H-M 'P -1'
_cell_angle_alpha 88.030(11)
_cell_angle_beta 80.205(9)
_cell_angle_gamma 73.611(7)
_cell_formula_units_Z 2
_cell_length_a 7.044(2)
_cell_length_b 8.139(3)
_cell_length_c 13.935(5)
_cell_measurement_reflns_used 1999
_cell_measurement_temperature 93.1
_cell_measurement_theta_max 27.5
_cell_measurement_theta_min 5.6
_cell_volume 755.2(4)
_computing_cell_refinement 'CrystalClear (Rigaku, 1999)'
_computing_data_collection 'CrystalClear (Rigaku, 1999)'
_computing_data_reduction 'CrystalStructure (Rigaku/MSC, 2007)'
_computing_molecular_graphics 'CrystalStructure (Rigaku/MSC, 2007)'
_computing_publication_material 'CrystalStructure (Rigaku/MSC, 2007)'
_computing_structure_refinement 'SHELXL97 (Sheldrick, 2008)'
_computing_structure_solution 'SIR92 (Altomare et al., 1994)'
_diffrn_ambient_temperature 93
_diffrn_detector_area_resol_mean 14.63
_diffrn_measured_fraction_theta_full 0.966
_diffrn_measured_fraction_theta_max 0.966
_diffrn_measurement_device_type 'Rigaku Mercury'
_diffrn_measurement_method \w
_diffrn_radiation_source 'Mo K\a'
_diffrn_radiation_type 'Mo K\a'
_diffrn_radiation_wavelength 0.71070
_diffrn_reflns_av_R_equivalents 0.022
_diffrn_reflns_limit_h_max 9
_diffrn_reflns_limit_h_min -8
_diffrn_reflns_limit_k_max 10
_diffrn_reflns_limit_k_min -10
_diffrn_reflns_limit_l_max 17
_diffrn_reflns_limit_l_min -18
_diffrn_reflns_number 7177
_diffrn_reflns_theta_full 27.48
_diffrn_reflns_theta_max 27.48
_exptl_absorpt_coefficient_mu 0.440
_exptl_absorpt_correction_T_max 0.9249
_exptl_absorpt_correction_T_min 0.7449
_exptl_absorpt_correction_type multi-scan
_exptl_absorpt_process_details '(REQAB; Jacobson, 1998)'
_exptl_crystal_colour red
_exptl_crystal_density_diffrn 1.536
_exptl_crystal_density_method 'not measured'
_exptl_crystal_description platelet
_exptl_crystal_F_000 360.00
_exptl_crystal_size_max 0.71
_exptl_crystal_size_mid 0.24
_exptl_crystal_size_min 0.18
_refine_diff_density_max 0.42
_refine_diff_density_min -0.28
_refine_ls_extinction_method none
_refine_ls_goodness_of_fit_ref 1.009
_refine_ls_hydrogen_treatment noref
_refine_ls_number_parameters 209
_refine_ls_number_reflns 3357
_refine_ls_R_factor_gt 0.0276
_refine_ls_shift/su_max 0.0010
_refine_ls_structure_factor_coef Fsqd
_refine_ls_weighting_details 'w = 1/[\s^2^(Fo^2^)+(0.0430P)^2^+0.4083P] where P=(Fo^2^+2Fc^2^)/3'
_refine_ls_weighting_scheme calc
_refine_ls_wR_factor_ref 0.0783
_reflns_number_gt 3262
_reflns_number_total 3357
_reflns_threshold_expression F^2^>2\s(F^2^)
_cod_data_source_file pv2250.cif
_cod_data_source_block I
_cod_original_formula_sum 'C17 H14 Cl2 N2 O2 '
_cod_database_code 2225091
_cod_database_fobs_code 2225091

loop_
_symmetry_equiv_pos_site_id
_symmetry_equiv_pos_as_xyz
1 +X,+Y,+Z
2 -X,-Y,-Z

loop_
_atom_site_type_symbol
_atom_site_label
_atom_site_fract_x
_atom_site_fract_y
_atom_site_fract_z
_atom_site_U_iso_or_equiv
_atom_site_adp_type
_atom_site_calc_flag
_atom_site_refinement_flags
_atom_site_occupancy
_atom_site_disorder_assembly
_atom_site_disorder_group
Cl Cl(2) 1.24813(4) 0.00187(3) 0.581434(19) 0.01543(8) Uani d . 1.00 . .
Cl Cl(1) 1.28180(4) 0.62464(3) 0.452063(19) 0.01392(8) Uani d . 1.00 . .
O O(1) 1.03744(12) 0.19010(10) 0.76600(6) 0.01351(16) Uani d . 1.00 . .
O O(2) 0.81786(14) -0.04501(11) 0.77301(6) 0.01778(18) Uani d . 1.00 . .
N N(1) 0.83476(14) 0.24199(12) 1.01752(7) 0.01204(18) Uani d . 1.00 . .
N N(2) 0.88903(14) 0.46400(12) 0.87656(7) 0.01041(17) Uani d . 1.00 . .
C C(1) 0.80423(17) 0.13097(15) 1.08523(9) 0.0146(2) Uani d . 1.00 . .
C C(2) 0.68177(18) 0.17741(16) 1.17744(8) 0.0161(2) Uani d . 1.00 . .
C C(3) 0.59125(17) 0.34651(16) 1.19956(8) 0.0149(2) Uani d . 1.00 . .
C C(4) 0.62125(16) 0.47193(15) 1.12960(8) 0.0119(2) Uani d . 1.00 . .
C C(5) 0.74388(16) 0.41182(14) 1.03902(8) 0.0105(2) Uani d . 1.00 . .
C C(6) 0.53722(17) 0.65040(15) 1.14652(8) 0.0146(2) Uani d . 1.00 . .
C C(7) 0.57568(17) 0.76438(14) 1.07635(9) 0.0150(2) Uani d . 1.00 . .
C C(8) 0.69577(17) 0.70710(14) 0.98534(8) 0.0128(2) Uani d . 1.00 . .
C C(9) 0.77592(16) 0.53372(14) 0.96660(8) 0.0104(2) Uani d . 1.00 . .
C C(10) 0.94877(16) 0.54862(14) 0.80119(8) 0.0111(2) Uani d . 1.00 . .
C C(11) 1.05243(16) 0.46773(14) 0.71172(8) 0.0109(2) Uani d . 1.00 . .
C C(16) 1.09174(16) 0.28530(14) 0.69891(8) 0.0106(2) Uani d . 1.00 . .
C C(15) 1.19770(17) 0.21966(14) 0.60378(8) 0.0118(2) Uani d . 1.00 . .
C C(14) 1.25470(16) 0.32146(14) 0.53118(8) 0.0118(2) Uani d . 1.00 . .
C C(13) 1.20940(16) 0.49959(14) 0.54743(8) 0.0114(2) Uani d . 1.00 . .
C C(12) 1.11163(16) 0.57250(14) 0.63530(8) 0.0114(2) Uani d . 1.00 . .
C C(17) 0.72759(19) -0.02464(16) 0.68811(9) 0.0184(2) Uani d . 1.00 . .
H H(1) 0.8725 0.0177 1.0721 0.018 Uiso c R 1.00 . .
H H(2) 0.6749 0.0946 1.2238 0.019 Uiso c R 1.00 . .
H H(3) 0.5055 0.3897 1.2617 0.018 Uiso c R 1.00 . .
H H(4) 0.4564 0.6860 1.2066 0.018 Uiso c R 1.00 . .
H H(5) 0.5203 0.8855 1.0900 0.018 Uiso c R 1.00 . .
H H(6) 0.7140 0.7905 0.9363 0.015 Uiso c R 1.00 . .
H H(7) 0.9237 0.3548 0.8700 0.012 Uiso c R 1.00 . .
H H(8) 0.9221 0.6724 0.8071 0.013 Uiso c R 1.00 . .
H H(10) 1.3178 0.2802 0.4703 0.014 Uiso c R 1.00 . .
H H(9) 1.0851 0.6895 0.6459 0.014 Uiso c R 1.00 . .
H H(11) 0.6033 0.0671 0.6913 0.022 Uiso c R 1.00 . .
H H(12) 0.6853 -0.1289 0.6783 0.022 Uiso c R 1.00 . .
H H(13) 0.8203 -0.0129 0.6303 0.022 Uiso c R 1.00 . .
H H(14) 0.8844 0.0234 0.7709 0.021 Uiso c R 1.00 . .

loop_
_atom_site_aniso_label
_atom_site_aniso_U_11
_atom_site_aniso_U_22
_atom_site_aniso_U_33
_atom_site_aniso_U_12
_atom_site_aniso_U_13
_atom_site_aniso_U_23
Cl(2) 0.02066(16) 0.00883(14) 0.01551(14) -0.00396(10) 0.00090(10) -0.00332(10)
Cl(1) 0.01419(14) 0.01408(14) 0.01329(14) -0.00503(10) -0.00052(10) 0.00295(10)
O(1) 0.0180(4) 0.0099(3) 0.0130(3) -0.0053(3) -0.0011(3) -0.0001(2)
O(2) 0.0235(4) 0.0142(4) 0.0197(4) -0.0104(3) -0.0062(3) 0.0020(3)
N(1) 0.0115(4) 0.0102(4) 0.0138(4) -0.0022(3) -0.0018(3) -0.0008(3)
N(2) 0.0114(4) 0.0082(4) 0.0114(4) -0.0023(3) -0.0015(3) -0.0019(3)
C(1) 0.0127(5) 0.0123(5) 0.0171(5) -0.0012(4) -0.0018(4) 0.0009(4)
C(2) 0.0153(5) 0.0181(5) 0.0141(5) -0.0044(4) -0.0017(4) 0.0046(4)
C(3) 0.0126(5) 0.0200(5) 0.0117(5) -0.0043(4) -0.0011(4) 0.0001(4)
C(4) 0.0102(4) 0.0148(5) 0.0114(4) -0.0038(4) -0.0026(3) -0.0019(4)
C(5) 0.0089(4) 0.0113(5) 0.0117(4) -0.0027(3) -0.0029(3) -0.0015(3)
C(6) 0.0131(5) 0.0164(5) 0.0136(5) -0.0031(4) -0.0004(4) -0.0057(4)
C(7) 0.0148(5) 0.0110(5) 0.0187(5) -0.0025(4) -0.0018(4) -0.0054(4)
C(8) 0.0131(4) 0.0114(5) 0.0145(5) -0.0041(4) -0.0026(4) -0.0012(3)
C(9) 0.0087(4) 0.0118(5) 0.0111(4) -0.0030(3) -0.0019(3) -0.0021(3)
C(10) 0.0108(4) 0.0099(4) 0.0135(4) -0.0031(3) -0.0034(3) -0.0010(3)
C(11) 0.0107(4) 0.0101(4) 0.0123(4) -0.0030(3) -0.0028(3) -0.0006(3)
C(16) 0.0104(4) 0.0104(4) 0.0116(4) -0.0032(3) -0.0029(3) -0.0004(3)
C(15) 0.0121(4) 0.0090(4) 0.0144(5) -0.0028(3) -0.0024(3) -0.0027(3)
C(14) 0.0107(4) 0.0132(5) 0.0115(4) -0.0031(4) -0.0015(3) -0.0024(3)
C(13) 0.0109(4) 0.0121(4) 0.0119(4) -0.0043(3) -0.0026(3) 0.0027(3)
C(12) 0.0113(4) 0.0088(4) 0.0145(5) -0.0030(3) -0.0032(3) -0.0001(3)
C(17) 0.0188(5) 0.0170(5) 0.0199(5) -0.0049(4) -0.0043(4) -0.0017(4)

loop_
_atom_type_symbol
_atom_type_description
_atom_type_scat_dispersion_real
_atom_type_scat_dispersion_imag
_atom_type_scat_source
C C 0.003 0.002
;
International Tables for Crystallography
(1992, Vol. C, Tables 4.2.6.8 and 6.1.1.4)
;
H H 0.000 0.000
;
International Tables for Crystallography
(1992, Vol. C, Table 6.1.1.4)
;
Cl Cl 0.148 0.159
;
International Tables for Crystallography
(1992, Vol. C, Tables 4.2.6.8 and 6.1.1.4)
;
N N 0.006 0.003
;
International Tables for Crystallography
(1992, Vol. C, Tables 4.2.6.8 and 6.1.1.4)
;
O O 0.011 0.006
;
International Tables for Crystallography
(1992, Vol. C, Tables 4.2.6.8 and 6.1.1.4)
;

loop_
_geom_angle_atom_site_label_1
_geom_angle_atom_site_label_2
_geom_angle_atom_site_label_3
_geom_angle_site_symmetry_1
_geom_angle_site_symmetry_2
_geom_angle_site_symmetry_3
_geom_angle
_geom_angle_publ_flag
C(1) N(1) C(5) . . . 117.32(9) no
C(9) N(2) C(10) . . . 126.88(9) no
N(1) C(1) C(2) . . . 123.85(10) no
C(1) C(2) C(3) . . . 119.18(11) no
C(2) C(3) C(4) . . . 119.30(9) no
C(3) C(4) C(5) . . . 117.05(9) no
C(3) C(4) C(6) . . . 123.46(9) no
C(5) C(4) C(6) . . . 119.49(10) no
N(1) C(5) C(4) . . . 123.28(10) no
N(1) C(5) C(9) . . . 118.02(9) no
C(4) C(5) C(9) . . . 118.70(9) no
C(4) C(6) C(7) . . . 120.33(9) no
C(6) C(7) C(8) . . . 121.05(9) no
C(7) C(8) C(9) . . . 119.58(10) no
N(2) C(9) C(5) . . . 115.40(9) no
N(2) C(9) C(8) . . . 123.77(10) no
C(5) C(9) C(8) . . . 120.81(9) no
N(2) C(10) C(11) . . . 122.74(10) no
C(10) C(11) C(16) . . . 120.40(10) no
C(10) C(11) C(12) . . . 117.76(10) no
C(16) C(11) C(12) . . . 121.83(9) no
O(1) C(16) C(11) . . . 122.66(9) no
O(1) C(16) C(15) . . . 122.74(10) no
C(11) C(16) C(15) . . . 114.60(9) no
Cl(2) C(15) C(16) . . . 117.70(8) no
Cl(2) C(15) C(14) . . . 119.29(8) no
C(16) C(15) C(14) . . . 123.00(10) no
C(15) C(14) C(13) . . . 119.89(9) no
Cl(1) C(13) C(14) . . . 118.23(7) no
Cl(1) C(13) C(12) . . . 120.63(8) no
C(14) C(13) C(12) . . . 121.14(10) no
C(11) C(12) C(13) . . . 119.52(10) no
C(17) O(2) H(14) . . . 108.2 no
C(9) N(2) H(7) . . . 117.1 no
C(10) N(2) H(7) . . . 116.0 no
N(1) C(1) H(1) . . . 117.0 no
C(2) C(1) H(1) . . . 119.1 no
C(1) C(2) H(2) . . . 119.7 no
C(3) C(2) H(2) . . . 120.8 no
C(2) C(3) H(3) . . . 124.5 no
C(4) C(3) H(3) . . . 116.2 no
C(4) C(6) H(4) . . . 117.5 no
C(7) C(6) H(4) . . . 122.2 no
C(6) C(7) H(5) . . . 119.1 no
C(8) C(7) H(5) . . . 119.9 no
C(7) C(8) H(6) . . . 118.9 no
C(9) C(8) H(6) . . . 121.4 no
N(2) C(10) H(8) . . . 118.8 no
C(11) C(10) H(8) . . . 118.4 no
C(15) C(14) H(10) . . . 122.9 no
C(13) C(14) H(10) . . . 117.2 no
C(11) C(12) H(9) . . . 119.8 no
C(13) C(12) H(9) . . . 120.6 no
O(2) C(17) H(11) . . . 115.5 no
O(2) C(17) H(12) . . . 108.9 no
O(2) C(17) H(13) . . . 112.0 no
H(11) C(17) H(12) . . . 103.0 no
H(11) C(17) H(13) . . . 109.7 no
H(12) C(17) H(13) . . . 107.0 no

loop_
_geom_bond_atom_site_label_1
_geom_bond_atom_site_label_2
_geom_bond_site_symmetry_1
_geom_bond_site_symmetry_2
_geom_bond_distance
_geom_bond_publ_flag
Cl(2) C(15) . . 1.7350(11) ?
Cl(1) C(13) . . 1.7411(11) ?
O(1) C(16) . . 1.2714(14) ?
O(2) C(17) . . 1.4193(16) ?
N(1) C(1) . . 1.3172(15) ?
N(1) C(5) . . 1.3690(13) ?
N(2) C(9) . . 1.4088(13) ?
N(2) C(10) . . 1.3107(14) ?
C(1) C(2) . . 1.4179(15) ?
C(2) C(3) . . 1.3649(16) ?
C(3) C(4) . . 1.4214(16) ?
C(4) C(5) . . 1.4184(14) ?
C(4) C(6) . . 1.4166(15) ?
C(5) C(9) . . 1.4261(15) ?
C(6) C(7) . . 1.3709(16) ?
C(7) C(8) . . 1.4122(15) ?
C(8) C(9) . . 1.3798(15) ?
C(10) C(11) . . 1.4130(14) ?
C(11) C(16) . . 1.4431(16) ?
C(11) C(12) . . 1.4220(15) ?
C(16) C(15) . . 1.4446(14) ?
C(15) C(14) . . 1.3650(16) ?
C(14) C(13) . . 1.4114(15) ?
C(13) C(12) . . 1.3631(14) ?
O(2) H(14) . . 0.820 no
N(2) H(7) . . 0.856 no
C(1) H(1) . . 0.920 no
C(2) H(2) . . 0.923 no
C(3) H(3) . . 0.980 no
C(6) H(4) . . 0.933 no
C(7) H(5) . . 0.965 no
C(8) H(6) . . 0.965 no
C(10) H(8) . . 0.975 no
C(14) H(10) . . 0.915 no
C(12) H(9) . . 0.929 no
C(17) H(11) . . 0.973 no
C(17) H(12) . . 0.996 no
C(17) H(13) . . 0.967 no

loop_
_geom_hbond_atom_site_label_D
_geom_hbond_atom_site_label_H
_geom_hbond_atom_site_label_A
_geom_hbond_site_symmetry_D
_geom_hbond_site_symmetry_H
_geom_hbond_site_symmetry_A
_geom_hbond_distance_DH
_geom_hbond_distance_HA
_geom_hbond_distance_DA
_geom_hbond_angle_DHA
_geom_hbond_publ_flag
O2 H14 O1 . . . 0.820 1.950 2.7694(14) 179 yes
N2 H7 O1 . . . 0.856 1.916 2.6094(12) 137 yes
N2 H7 N1 . . . 0.856 2.284 2.6758(13) 108 yes
C8 H6 O2 . . 1_565 0.965 2.699 3.6425(14) 166 yes
C10 H8 O2 . . 1_565 0.975 2.268 3.2026(13) 160 yes

loop_
_geom_torsion_atom_site_label_1
_geom_torsion_atom_site_label_2
_geom_torsion_atom_site_label_3
_geom_torsion_atom_site_label_4
_geom_torsion_site_symmetry_1
_geom_torsion_site_symmetry_2
_geom_torsion_site_symmetry_3
_geom_torsion_site_symmetry_4
_geom_torsion
_geom_torsion_publ_flag
C(1) N(1) C(5) C(4) . . . . 0.26(18) ?
C(1) N(1) C(5) C(9) . . . . 179.81(11) ?
C(5) N(1) C(1) C(2) . . . . 0.84(19) ?
C(9) N(2) C(10) C(11) . . . . -176.33(11) ?
C(10) N(2) C(9) C(5) . . . . -175.47(11) ?
C(10) N(2) C(9) C(8) . . . . 5.9(2) ?
N(1) C(1) C(2) C(3) . . . . -1.1(2) ?
C(1) C(2) C(3) C(4) . . . . 0.22(19) ?
C(2) C(3) C(4) C(5) . . . . 0.77(18) ?
C(2) C(3) C(4) C(6) . . . . -178.65(12) ?
C(3) C(4) C(5) N(1) . . . . -1.05(18) ?
C(3) C(4) C(5) C(9) . . . . 179.40(11) ?
C(3) C(4) C(6) C(7) . . . . 178.72(12) ?
C(5) C(4) C(6) C(7) . . . . -0.68(19) ?
C(6) C(4) C(5) N(1) . . . . 178.39(11) ?
C(6) C(4) C(5) C(9) . . . . -1.16(18) ?
N(1) C(5) C(9) N(2) . . . . 4.16(16) ?
N(1) C(5) C(9) C(8) . . . . -177.13(11) ?
C(4) C(5) C(9) N(2) . . . . -176.26(11) ?
C(4) C(5) C(9) C(8) . . . . 2.45(18) ?
C(4) C(6) C(7) C(8) . . . . 1.31(19) ?
C(6) C(7) C(8) C(9) . . . . -0.04(15) ?
C(7) C(8) C(9) N(2) . . . . 176.74(11) ?
C(7) C(8) C(9) C(5) . . . . -1.86(19) ?
N(2) C(10) C(11) C(16) . . . . 1.95(18) ?
N(2) C(10) C(11) C(12) . . . . -179.38(11) ?
C(10) C(11) C(16) O(1) . . . . -0.39(18) ?
C(10) C(11) C(16) C(15) . . . . 179.62(10) ?
C(10) C(11) C(12) C(13) . . . . -179.06(11) ?
C(16) C(11) C(12) C(13) . . . . -0.41(17) ?
C(12) C(11) C(16) O(1) . . . . -179.01(11) ?
C(12) C(11) C(16) C(15) . . . . 1.00(16) ?
O(1) C(16) C(15) Cl(2) . . . . 0.90(16) ?
O(1) C(16) C(15) C(14) . . . . 179.36(11) ?
C(11) C(16) C(15) Cl(2) . . . . -179.10(8) ?
C(11) C(16) C(15) C(14) . . . . -0.64(17) ?
Cl(2) C(15) C(14) C(13) . . . . 178.14(9) ?
C(16) C(15) C(14) C(13) . . . . -0.30(18) ?
C(15) C(14) C(13) Cl(1) . . . . -179.04(9) ?
C(15) C(14) C(13) C(12) . . . . 0.97(18) ?
Cl(1) C(13) C(12) C(11) . . . . 179.40(9) ?
C(14) C(13) C(12) C(11) . . . . -0.61(17) ?

loop_
_cod_related_entry_id
_cod_related_entry_database
_cod_related_entry_code
1 ChemSpider 30656001
